data_7204119
loop_
_publ_author_name
'Batsanov, Andrei S.'
'Bryce, Martin R.'
'Chesney, Antony'
'Howard, Judith A. K.'
'John, Derek E.'
'Moore, Adrian J.'
'Wood, Clare L.'
'Gershtenman, Hagit'
'Becker, James Y.'
'Khodorkovsky, Vladimir Y.'
'Ellern, Arkady'
'Bernstein, Joel'
'Perepichka, Igor F.'
'Rotello, Vincent'
'Gray, Mark'
'Cuello, Alejandro O.'

_publ_section_title
;
 Synthesis and crystal engineering of new halogenated
 tetrathiafulvalene (TTF) derivatives and their charge transfer
 complexes and radical ion salts
;
_journal_issue 9
_journal_name_full 'Journal of Materials Chemistry'
_journal_page_first 2181
_journal_paper_doi 10.1039/b101866n
_journal_volume 11
_journal_year 2001
_chemical_formula_sum 'C10 H12 S4'
_chemical_formula_weight 260.44
_chemical_name_systematic ' 4,4',5,5'-tetramethyltetrathiafulvalene   '
_space_group_IT_number 2
_symmetry_cell_setting triclinic
_symmetry_space_group_name_Hall '-P 1'
_symmetry_space_group_name_H-M 'P -1'
_atom_sites_solution_hydrogens difmap
_atom_sites_solution_primary direct
_atom_sites_solution_secondary difmap
_audit_creation_method SHELXL-97
_cell_angle_alpha 107.635(2)
_cell_angle_beta 103.913(2)
_cell_angle_gamma 96.561(2)
_cell_formula_units_Z 1
_cell_length_a 6.0472(3)
_cell_length_b 6.7723(4)
_cell_length_c 7.7964(4)
_cell_measurement_reflns_used 996
_cell_measurement_temperature 120(2)
_cell_measurement_theta_max 26.2
_cell_measurement_theta_min 10.6
_cell_volume 289.25(3)
_computing_cell_refinement 'Bruker SMART'
_computing_data_collection 'Bruker SMART'
_computing_data_reduction 'Bruker SHELXTL'
_computing_molecular_graphics 'Bruker SHELXTL'
_computing_publication_material 'Bruker SHELXTL'
_computing_structure_refinement 'SHELXL-97 (Sheldrick, 1997)'
_computing_structure_solution 'SHELXS-97 (Sheldrick, 1990)'
_diffrn_ambient_temperature 120(2)
_diffrn_detector_area_resol_mean 8
_diffrn_measured_fraction_theta_full 0.970
_diffrn_measured_fraction_theta_max 0.970
_diffrn_measurement_device_type 'SMART 1K CCD area detector'
_diffrn_measurement_method '\w scans'
_diffrn_radiation_monochromator graphite
_diffrn_radiation_source 'fine-focus sealed tube'
_diffrn_radiation_type MoK\a
_diffrn_radiation_wavelength 0.71073
_diffrn_reflns_av_R_equivalents 0.0375
_diffrn_reflns_av_sigmaI/netI 0.0283
_diffrn_reflns_limit_h_max 8
_diffrn_reflns_limit_h_min -7
_diffrn_reflns_limit_k_max 8
_diffrn_reflns_limit_k_min -9
_diffrn_reflns_limit_l_max 10
_diffrn_reflns_limit_l_min -10
_diffrn_reflns_number 3566
_diffrn_reflns_theta_full 29.13
_diffrn_reflns_theta_max 29.13
_diffrn_reflns_theta_min 2.87
_diffrn_standards_decay_% 0
_exptl_absorpt_coefficient_mu 0.778
_exptl_absorpt_correction_T_max 0.9504
_exptl_absorpt_correction_T_min 0.7722
_exptl_absorpt_correction_type integration
_exptl_absorpt_process_details 'XPREP (SHELXTL, 1997) program'
_exptl_crystal_colour orange
_exptl_crystal_density_diffrn 1.495
_exptl_crystal_density_method 'not measured'
_exptl_crystal_description plate
_exptl_crystal_F_000 136
_exptl_crystal_size_max 0.50
_exptl_crystal_size_mid 0.14
_exptl_crystal_size_min 0.07
_refine_diff_density_max 0.298
_refine_diff_density_min -0.331
_refine_diff_density_rms 0.066
_refine_ls_extinction_method none
_refine_ls_goodness_of_fit_ref 1.066
_refine_ls_hydrogen_treatment refall
_refine_ls_matrix_type full
_refine_ls_number_parameters 88
_refine_ls_number_reflns 1512
_refine_ls_number_restraints 0
_refine_ls_restrained_S_all 1.066
_refine_ls_R_factor_all 0.0287
_refine_ls_R_factor_gt 0.0247
_refine_ls_shift/su_max 0.001
_refine_ls_shift/su_mean 0.000
_refine_ls_structure_factor_coef Fsqd
_refine_ls_weighting_details 'calc w=1/[\s^2^(Fo^2^)+(0.0363P)^2^+0.0705P] where P=(Fo^2^+2Fc^2^)/3'
_refine_ls_weighting_scheme calc
_refine_ls_wR_factor_gt 0.0633
_refine_ls_wR_factor_ref 0.0656
_reflns_number_gt 1366
_reflns_number_total 1512
_reflns_threshold_expression I>2\s(I)
_cod_data_source_file b101866n.txt
_cod_data_source_block 8
_cod_depositor_comments
;
The following automatic conversions were performed:
'_symmetry_cell_setting' value 'Triclinic' changed to 'triclinic'
according to '/home/adriana/struct/CIF-dictionaries/cif_core.dic'
dictionary named 'cif_core.dic' version 2.4.1 from 2010-06-29.

Automatic conversion script
Id: cif_fix_enum 1555 2011-01-17 13:19:09Z saulius 
;
_cod_original_sg_symbol_H-M P-1
_cod_database_code 7204119

loop_
_symmetry_equiv_pos_as_xyz
'x, y, z'
'-x, -y, -z'

loop_
_atom_site_label
_atom_site_type_symbol
_atom_site_fract_x
_atom_site_fract_y
_atom_site_fract_z
_atom_site_U_iso_or_equiv
_atom_site_adp_type
_atom_site_occupancy
_atom_site_symmetry_multiplicity
_atom_site_calc_flag
_atom_site_refinement_flags
_atom_site_disorder_assembly
_atom_site_disorder_group
S1 S 0.31105(5) 0.74831(5) 0.17119(4) 0.01755(10) Uani 1 1 d . . .
S2 S 0.20411(5) 0.29077(5) 0.10934(4) 0.01896(10) Uani 1 1 d . . .
C1 C 0.1067(2) 0.5080(2) 0.05823(17) 0.0165(2) Uani 1 1 d . . .
C2 C 0.5393(2) 0.6373(2) 0.26880(17) 0.0172(2) Uani 1 1 d . . .
C3 C 0.4904(2) 0.4293(2) 0.23998(17) 0.0173(2) Uani 1 1 d . . .
C4 C 0.7663(2) 0.7897(2) 0.3802(2) 0.0220(3) Uani 1 1 d . . .
H41 H 0.824(3) 0.862(3) 0.304(3) 0.046(6) Uiso 1 1 d . . .
H42 H 0.753(4) 0.894(4) 0.487(4) 0.062(7) Uiso 1 1 d . . .
H43 H 0.876(4) 0.722(4) 0.427(3) 0.043(6) Uiso 1 1 d . . .
C5 C 0.6541(2) 0.2999(2) 0.3091(2) 0.0226(3) Uani 1 1 d . . .
H51 H 0.647(4) 0.171(4) 0.205(3) 0.057(7) Uiso 1 1 d . . .
H52 H 0.618(4) 0.263(4) 0.393(4) 0.068(8) Uiso 1 1 d . . .
H53 H 0.806(4) 0.375(4) 0.367(3) 0.054(6) Uiso 1 1 d . . .

loop_
_atom_site_aniso_label
_atom_site_aniso_U_11
_atom_site_aniso_U_22
_atom_site_aniso_U_33
_atom_site_aniso_U_23
_atom_site_aniso_U_13
_atom_site_aniso_U_12
S1 0.01223(15) 0.01707(16) 0.02032(16) 0.00567(12) 0.00040(11) 0.00254(11)
S2 0.01319(15) 0.01803(17) 0.02360(17) 0.00816(12) 0.00070(11) 0.00236(11)
C1 0.0126(5) 0.0171(6) 0.0185(5) 0.0057(4) 0.0026(4) 0.0032(4)
C2 0.0110(5) 0.0231(6) 0.0151(5) 0.0059(4) 0.0004(4) 0.0038(4)
C3 0.0120(5) 0.0222(6) 0.0169(5) 0.0072(4) 0.0018(4) 0.0043(4)
C4 0.0136(5) 0.0235(7) 0.0233(6) 0.0063(5) -0.0014(5) 0.0012(5)
C5 0.0170(6) 0.0254(7) 0.0260(6) 0.0126(6) 0.0015(5) 0.0061(5)

loop_
_atom_type_symbol
_atom_type_description
_atom_type_scat_dispersion_real
_atom_type_scat_dispersion_imag
_atom_type_scat_source
C C 0.0033 0.0016 'International Tables Vol C Tables 4.2.6.8 and 6.1.1.4'
H H 0.0000 0.0000 'International Tables Vol C Tables 4.2.6.8 and 6.1.1.4'
S S 0.1246 0.1234 'International Tables Vol C Tables 4.2.6.8 and 6.1.1.4'

loop_
_exptl_crystal_face_index_h
_exptl_crystal_face_index_k
_exptl_crystal_face_index_l
_exptl_crystal_face_perp_dist
0.00 1.00 0.00 0.0350
0.00 -1.00 0.00 0.0350
0.00 0.00 1.00 0.0700
0.00 0.00 -1.00 0.0700
-1.00 0.00 1.00 0.1800
-1.00 0.00 0.00 0.2000
1.00 0.00 -1.00 0.2000

loop_
_geom_angle_atom_site_label_1
_geom_angle_atom_site_label_2
_geom_angle_atom_site_label_3
_geom_angle
_geom_angle_site_symmetry_1
_geom_angle_site_symmetry_3
_geom_angle_publ_flag
C1 S1 C2 95.69(6) . . ?
C1 S2 C3 95.60(6) . . ?
C1 C1 S1 122.83(13) 2_565 . ?
C1 C1 S2 123.16(13) 2_565 . ?
S1 C1 S2 114.01(6) . . ?
C3 C2 C4 127.23(11) . . ?
C3 C2 S1 117.03(9) . . ?
C4 C2 S1 115.72(10) . . ?
C2 C3 C5 126.85(12) . . ?
C2 C3 S2 117.32(9) . . ?
C5 C3 S2 115.83(10) . . ?
C2 C4 H41 111.2(12) . . ?
C2 C4 H42 112.2(15) . . ?
H41 C4 H42 107.4(19) . . ?
C2 C4 H43 111.1(14) . . ?
H41 C4 H43 110.1(18) . . ?
H42 C4 H43 105(2) . . ?
C3 C5 H51 110.0(14) . . ?
C3 C5 H52 110.9(18) . . ?
H51 C5 H52 108(2) . . ?
C3 C5 H53 113.3(15) . . ?
H51 C5 H53 110.8(19) . . ?
H52 C5 H53 104(2) . . ?

loop_
_geom_bond_atom_site_label_1
_geom_bond_atom_site_label_2
_geom_bond_distance
_geom_bond_site_symmetry_2
_geom_bond_publ_flag
S1 C1 1.7606(13) . ?
S1 C2 1.7688(12) . ?
S2 C1 1.7640(13) . ?
S2 C3 1.7655(13) . ?
C1 C1 1.358(2) 2_565 ?
C2 C3 1.3423(19) . ?
C2 C4 1.5047(17) . ?
C3 C5 1.5057(17) . ?
C4 H41 0.97(2) . ?
C4 H42 0.94(3) . ?
C4 H43 0.91(2) . ?
C5 H51 0.99(2) . ?
C5 H52 0.83(3) . ?
C5 H53 0.93(2) . ?
